data_4304871
loop_
_publ_author_name
'Zhaorui Pan'
'You Song'
'Yan Jiao'
'Zhijie Fang'
'Yizhi Li'
'Hegen Zheng'

_publ_section_title
;
Syntheses, Structures, Photoluminescence, and Magnetic Properties of
Phenanthrene-Based Carboxylic Acid Coordination Polymers
;
_journal_name_full 'Inorganic Chemistry'
_journal_page_first 5162
_journal_page_last 5168
_journal_paper_doi 10.1021/ic702473y
_journal_volume 47
_journal_year 2008
_chemical_formula_moiety 'C38 H38 Ni O14'
_chemical_formula_sum 'C38 H38 Ni O14'
_chemical_formula_weight 777.39
_chemical_name_systematic
; 
 ? 
;
_space_group_IT_number 2
_symmetry_cell_setting triclinic
_symmetry_space_group_name_Hall '-P 1'
_symmetry_space_group_name_H-M 'P -1'
_atom_sites_solution_hydrogens geom
_atom_sites_solution_primary direct
_atom_sites_solution_secondary difmap
_audit_creation_method SHELXL-97
_cell_angle_alpha 104.140(4)
_cell_angle_beta 90.958(4)
_cell_angle_gamma 103.544(4)
_cell_formula_units_Z 2
_cell_length_a 7.3523(15)
_cell_length_b 13.565(3)
_cell_length_c 18.490(4)
_cell_measurement_reflns_used 886
_cell_measurement_temperature 293(2)
_cell_measurement_theta_max 24.67
_cell_measurement_theta_min 2.86
_cell_volume 1733.1(6)
_computing_structure_refinement 'SHELXL-97 (Sheldrick, 1997)'
_computing_structure_solution 'SHELXS-97 (Sheldrick, 1990)'
_diffrn_ambient_temperature 293(2)
_diffrn_measured_fraction_theta_full 0.980
_diffrn_measured_fraction_theta_max 0.980
_diffrn_radiation_monochromator graphite
_diffrn_radiation_source 'fine-focus sealed tube'
_diffrn_radiation_type MoK\a
_diffrn_radiation_wavelength 0.71073
_diffrn_reflns_av_R_equivalents 0.0460
_diffrn_reflns_av_sigmaI/netI 0.0706
_diffrn_reflns_limit_h_max 8
_diffrn_reflns_limit_h_min -8
_diffrn_reflns_limit_k_max 13
_diffrn_reflns_limit_k_min -16
_diffrn_reflns_limit_l_max 20
_diffrn_reflns_limit_l_min -21
_diffrn_reflns_number 8654
_diffrn_reflns_theta_full 25.00
_diffrn_reflns_theta_max 25.00
_diffrn_reflns_theta_min 2.19
_exptl_absorpt_coefficient_mu 0.633
_exptl_absorpt_correction_T_max 0.91
_exptl_absorpt_correction_T_min 0.85
_exptl_absorpt_correction_type multi-scan
_exptl_crystal_colour green
_exptl_crystal_density_diffrn 1.490
_exptl_crystal_density_method 'not measured'
_exptl_crystal_F_000 812
_exptl_crystal_size_max 0.25
_exptl_crystal_size_mid 0.20
_exptl_crystal_size_min 0.15
_refine_diff_density_max 0.493
_refine_diff_density_min -0.539
_refine_diff_density_rms 0.067
_refine_ls_extinction_method none
_refine_ls_goodness_of_fit_ref 1.000
_refine_ls_hydrogen_treatment constr
_refine_ls_matrix_type full
_refine_ls_number_parameters 481
_refine_ls_number_reflns 5985
_refine_ls_number_restraints 1
_refine_ls_restrained_S_all 1.000
_refine_ls_R_factor_all 0.0692
_refine_ls_R_factor_gt 0.0494
_refine_ls_shift/su_max 0.000
_refine_ls_shift/su_mean 0.000
_refine_ls_structure_factor_coef Fsqd
_refine_ls_weighting_details 'calc w=1/[\s^2^(Fo^2^)+(0.0562P)^2^+0.0000P] where P=(Fo^2^+2Fc^2^)/3'
_refine_ls_weighting_scheme calc
_refine_ls_wR_factor_gt 0.1135
_refine_ls_wR_factor_ref 0.1216
_reflns_number_gt 4574
_reflns_number_total 5985
_reflns_threshold_expression >2sigma(I)
_cod_data_source_file ic702473y-file005.cif
_cod_data_source_block 60524dm
_cod_depositor_comments
;
The following automatic conversions were performed:
'_symmetry_cell_setting' value 'Triclinic' changed to 'triclinic'
according to '/home/saulius/struct/CIF-dictionaries/cif_core.dic'
dictionary named 'cif_core.dic' version 2.4.1 from 2010-06-29.

Automatic conversion script
Id: cif_fix_enum 1527 2010-12-29 10:47:43Z saulius 
;
_cod_original_sg_symbol_Hall -P1
_cod_original_sg_symbol_H-M ' P -1 '
_cod_database_code 4304871

loop_
_symmetry_equiv_pos_as_xyz
'x, y, z'
'-x, -y, -z'

loop_
_atom_site_label
_atom_site_type_symbol
_atom_site_fract_x
_atom_site_fract_y
_atom_site_fract_z
_atom_site_U_iso_or_equiv
_atom_site_adp_type
_atom_site_occupancy
_atom_site_symmetry_multiplicity
_atom_site_calc_flag
_atom_site_refinement_flags
_atom_site_disorder_assembly
_atom_site_disorder_group
C1 C 0.0170(5) 0.5185(3) 0.34268(19) 0.0325(8) Uani 1 1 d . . .
C2 C -0.0389(5) 0.5617(3) 0.28069(18) 0.0305(8) Uani 1 1 d . . .
C3 C -0.0330(5) 0.6643(3) 0.29667(19) 0.0356(9) Uani 1 1 d . . .
H3A H -0.0059 0.7039 0.3460 0.043 Uiso 1 1 calc R . .
C4 C -0.0668(5) 0.7141(3) 0.24051(18) 0.0325(8) Uani 1 1 d . . .
C5 C -0.0492(5) 0.8234(3) 0.2578(2) 0.0386(9) Uani 1 1 d . . .
H5A H -0.0108 0.8634 0.3065 0.046 Uiso 1 1 calc R . .
C6 C -0.0033(6) 1.0421(3) 0.2873(2) 0.0493(11) Uani 1 1 d . . .
H6A H -0.0017 1.1132 0.2877 0.074 Uiso 1 1 calc R . .
H6B H 0.1220 1.0370 0.2979 0.074 Uiso 1 1 calc R . .
H6C H -0.0816 1.0211 0.3246 0.074 Uiso 1 1 calc R . .
C7 C -0.0873(5) 0.8718(3) 0.2047(2) 0.0382(9) Uani 1 1 d . . .
C8 C -0.1440(6) 0.8099(3) 0.1305(2) 0.0402(9) Uani 1 1 d . . .
C9 C -0.2251(7) 0.8113(3) 0.0058(2) 0.0602(13) Uani 1 1 d . . .
H9A H -0.2474 0.8590 -0.0221 0.090 Uiso 1 1 calc R . .
H9B H -0.3359 0.7554 0.0011 0.090 Uiso 1 1 calc R . .
H9C H -0.1226 0.7828 -0.0133 0.090 Uiso 1 1 calc R . .
C10 C -0.1561(5) 0.7061(3) 0.1126(2) 0.0383(9) Uani 1 1 d . . .
H10A H -0.1902 0.6677 0.0632 0.046 Uiso 1 1 calc R . .
C11 C -0.1184(5) 0.6536(3) 0.16653(18) 0.0341(8) Uani 1 1 d . . .
C12 C -0.1320(5) 0.5431(3) 0.14934(19) 0.0327(8) Uani 1 1 d . . .
C13 C -0.1894(5) 0.4758(3) 0.07698(19) 0.0377(9) Uani 1 1 d . . .
H13A H -0.2208 0.5044 0.0391 0.045 Uiso 1 1 calc R . .
C14 C -0.2004(6) 0.3716(3) 0.0607(2) 0.0424(10) Uani 1 1 d . . .
C15 C -0.3068(7) 0.3419(3) -0.0668(2) 0.0614(13) Uani 1 1 d . . .
H15A H -0.3418 0.2854 -0.1113 0.092 Uiso 1 1 calc R . .
H15B H -0.2028 0.3944 -0.0755 0.092 Uiso 1 1 calc R . .
H15C H -0.4112 0.3722 -0.0540 0.092 Uiso 1 1 calc R . .
C16 C -0.1521(5) 0.3260(3) 0.1177(2) 0.0380(9) Uani 1 1 d . . .
C17 C -0.1147(6) 0.1704(3) 0.1476(2) 0.0490(11) Uani 1 1 d . . .
H17A H -0.1337 0.0968 0.1246 0.073 Uiso 1 1 calc R . .
H17B H -0.1893 0.1799 0.1897 0.073 Uiso 1 1 calc R . .
H17C H 0.0155 0.2002 0.1642 0.073 Uiso 1 1 calc R . .
C18 C -0.0963(5) 0.3879(3) 0.18747(19) 0.0354(9) Uani 1 1 d . . .
H18A H -0.0647 0.3579 0.2245 0.042 Uiso 1 1 calc R . .
C19 C -0.0846(5) 0.4968(3) 0.20581(18) 0.0311(8) Uani 1 1 d . . .
C20 C 0.6735(5) 0.3150(2) 0.44148(17) 0.0242(7) Uani 1 1 d . . .
C21 C 0.6257(4) 0.2007(2) 0.40319(17) 0.0228(7) Uani 1 1 d . . .
C22 C 0.5382(5) 0.1592(2) 0.32847(18) 0.0255(7) Uani 1 1 d . . .
C23 C 0.4955(5) 0.2261(2) 0.28618(18) 0.0273(8) Uani 1 1 d . . .
H23A H 0.5145 0.2974 0.3085 0.033 Uiso 1 1 calc R . .
C24 C 0.4023(6) 0.3546(3) 0.2004(2) 0.0418(10) Uani 1 1 d . . .
H24A H 0.3676 0.3866 0.1631 0.063 Uiso 1 1 calc R . .
H24B H 0.5303 0.3872 0.2192 0.063 Uiso 1 1 calc R . .
H24C H 0.3221 0.3634 0.2407 0.063 Uiso 1 1 calc R . .
C25 C 0.4274(5) 0.1879(3) 0.21382(19) 0.0303(8) Uani 1 1 d . . .
C26 C 0.4002(5) 0.0799(3) 0.17846(19) 0.0331(8) Uani 1 1 d . . .
C27 C 0.3212(7) -0.0560(3) 0.0661(2) 0.0593(13) Uani 1 1 d . . .
H27A H 0.2776 -0.0662 0.0150 0.089 Uiso 1 1 calc R . .
H27B H 0.2323 -0.1007 0.0890 0.089 Uiso 1 1 calc R . .
H27C H 0.4405 -0.0730 0.0679 0.089 Uiso 1 1 calc R . .
C28 C 0.4356(5) 0.0141(2) 0.21961(19) 0.0308(8) Uani 1 1 d . . .
H28A H 0.4146 -0.0572 0.1967 0.037 Uiso 1 1 calc R . .
C29 C 0.5027(4) 0.0510(2) 0.29512(18) 0.0244(7) Uani 1 1 d . . .
C30 C 0.5414(5) -0.0185(2) 0.33864(18) 0.0260(7) Uani 1 1 d . . .
C31 C 0.4989(5) -0.1280(2) 0.31097(19) 0.0304(8) Uani 1 1 d . . .
H31A H 0.4344 -0.1588 0.2642 0.037 Uiso 1 1 calc R . .
C32 C 0.5503(5) -0.1900(2) 0.3514(2) 0.0317(8) Uani 1 1 d . . .
C33 C 0.4435(6) -0.3481(3) 0.2545(2) 0.0423(10) Uani 1 1 d . . .
H33A H 0.4255 -0.4224 0.2471 0.063 Uiso 1 1 calc R . .
H33B H 0.5306 -0.3244 0.2206 0.063 Uiso 1 1 calc R . .
H33C H 0.3256 -0.3328 0.2452 0.063 Uiso 1 1 calc R . .
C34 C 0.6503(5) -0.1448(3) 0.42199(19) 0.0314(8) Uani 1 1 d . . .
C35 C 0.8204(6) -0.1713(3) 0.5223(2) 0.0551(12) Uani 1 1 d . . .
H35A H 0.8487 -0.2270 0.5404 0.083 Uiso 1 1 calc R . .
H35B H 0.7573 -0.1312 0.5591 0.083 Uiso 1 1 calc R . .
H35C H 0.9349 -0.1266 0.5130 0.083 Uiso 1 1 calc R . .
C36 C 0.6832(5) -0.0402(2) 0.45164(19) 0.0308(8) Uani 1 1 d . . .
H36A H 0.7419 -0.0110 0.4996 0.037 Uiso 1 1 calc R . .
C37 C 0.6297(5) 0.0254(2) 0.41082(17) 0.0254(7) Uani 1 1 d . . .
C38 C 0.6720(5) 0.1351(2) 0.44158(18) 0.0262(7) Uani 1 1 d . . .
H38A H 0.7330 0.1631 0.4892 0.031 Uiso 1 1 calc R . .
Ni1 Ni 0.5000 0.5000 0.5000 0.02075(16) Uani 1 2 d S . .
Ni2 Ni 0.0000 0.5000 0.5000 0.02373(17) Uani 1 2 d S . .
O1 O -0.0631(3) 0.53540(19) 0.40196(12) 0.0353(6) Uani 1 1 d . . .
O2 O 0.1468(4) 0.4722(2) 0.33297(13) 0.0489(7) Uani 1 1 d . . .
O3 O -0.0751(4) 0.9755(2) 0.21588(15) 0.0492(7) Uani 1 1 d . . .
O4 O -0.1801(4) 0.8656(2) 0.08255(14) 0.0540(8) Uani 1 1 d . . .
O5 O -0.2545(4) 0.3030(2) -0.00736(14) 0.0553(8) Uani 1 1 d . . .
O6 O -0.1691(4) 0.2213(2) 0.09462(14) 0.0499(7) Uani 1 1 d . . .
O7 O 0.2229(3) 0.43988(16) 0.45363(11) 0.0247(5) Uani 1 1 d D . .
H7A H 0.1477 0.3950 0.4193 0.030 Uiso 1 1 d R . .
H7B H 0.3408 0.4586 0.4516 0.030 Uiso 1 1 d RD . .
O8 O 0.5767(3) 0.55098(17) 0.40698(12) 0.0301(5) Uani 1 1 d . . .
H8B H 0.4983 0.5501 0.3724 0.036 Uiso 1 1 d R . .
H8A H 0.6902 0.5496 0.4002 0.045 Uiso 1 1 d R . .
O9 O 0.5417(3) 0.36000(16) 0.44703(12) 0.0301(6) Uani 1 1 d . . .
O10 O 0.8392(3) 0.35484(17) 0.46573(14) 0.0370(6) Uani 1 1 d . . .
O11 O 0.3827(4) 0.24537(18) 0.16796(13) 0.0394(6) Uani 1 1 d . . .
O12 O 0.3405(4) 0.05061(18) 0.10544(13) 0.0473(7) Uani 1 1 d . . .
O13 O 0.5158(4) -0.29620(17) 0.32915(14) 0.0425(7) Uani 1 1 d . . .
O14 O 0.7034(4) -0.21417(18) 0.45515(14) 0.0443(7) Uani 1 1 d . . .

loop_
_atom_site_aniso_label
_atom_site_aniso_U_11
_atom_site_aniso_U_22
_atom_site_aniso_U_33
_atom_site_aniso_U_23
_atom_site_aniso_U_13
_atom_site_aniso_U_12
C1 0.034(2) 0.040(2) 0.026(2) 0.0120(16) -0.0021(16) 0.0110(17)
C2 0.027(2) 0.044(2) 0.0265(19) 0.0157(16) 0.0048(15) 0.0144(16)
C3 0.039(2) 0.049(2) 0.0219(19) 0.0109(16) 0.0009(16) 0.0160(18)
C4 0.031(2) 0.044(2) 0.0259(19) 0.0133(16) 0.0028(15) 0.0110(17)
C5 0.039(2) 0.050(2) 0.030(2) 0.0131(18) 0.0054(17) 0.0157(19)
C6 0.056(3) 0.045(2) 0.048(3) 0.011(2) 0.009(2) 0.017(2)
C7 0.039(2) 0.045(2) 0.036(2) 0.0162(18) 0.0068(17) 0.0148(18)
C8 0.047(2) 0.050(2) 0.033(2) 0.0236(19) 0.0052(18) 0.0174(19)
C9 0.089(4) 0.066(3) 0.040(3) 0.029(2) 0.004(2) 0.031(3)
C10 0.043(2) 0.049(2) 0.026(2) 0.0137(17) -0.0023(17) 0.0138(19)
C11 0.033(2) 0.048(2) 0.027(2) 0.0171(17) 0.0036(16) 0.0138(17)
C12 0.029(2) 0.047(2) 0.0259(19) 0.0144(16) 0.0037(15) 0.0107(17)
C13 0.044(2) 0.047(2) 0.027(2) 0.0193(17) -0.0015(17) 0.0134(18)
C14 0.045(2) 0.052(3) 0.032(2) 0.0109(19) 0.0002(18) 0.014(2)
C15 0.079(4) 0.064(3) 0.037(3) 0.011(2) -0.013(2) 0.015(3)
C16 0.042(2) 0.041(2) 0.034(2) 0.0126(18) 0.0027(17) 0.0138(18)
C17 0.058(3) 0.044(2) 0.051(3) 0.018(2) 0.001(2) 0.017(2)
C18 0.038(2) 0.044(2) 0.031(2) 0.0180(17) 0.0011(16) 0.0135(17)
C19 0.028(2) 0.044(2) 0.0245(19) 0.0132(16) 0.0009(15) 0.0106(16)
C20 0.030(2) 0.0200(17) 0.0238(18) 0.0087(14) 0.0012(15) 0.0057(15)
C21 0.0217(18) 0.0201(17) 0.0272(18) 0.0046(14) 0.0039(14) 0.0081(13)
C22 0.0249(18) 0.0223(17) 0.0300(19) 0.0058(14) 0.0007(14) 0.0080(14)
C23 0.033(2) 0.0165(16) 0.0319(19) 0.0037(14) 0.0006(15) 0.0088(14)
C24 0.057(3) 0.028(2) 0.045(2) 0.0134(17) -0.001(2) 0.0177(18)
C25 0.036(2) 0.0244(18) 0.033(2) 0.0099(15) 0.0010(16) 0.0107(15)
C26 0.038(2) 0.030(2) 0.028(2) 0.0033(15) -0.0012(16) 0.0080(16)
C27 0.100(4) 0.035(2) 0.032(2) -0.0057(18) -0.013(2) 0.011(2)
C28 0.039(2) 0.0182(17) 0.035(2) 0.0041(15) 0.0014(16) 0.0091(15)
C29 0.0248(19) 0.0202(17) 0.0281(18) 0.0057(14) 0.0010(14) 0.0058(14)
C30 0.0286(19) 0.0212(17) 0.0299(19) 0.0076(14) 0.0040(15) 0.0078(14)
C31 0.037(2) 0.0249(18) 0.0281(19) 0.0054(15) -0.0011(16) 0.0069(15)
C32 0.037(2) 0.0187(18) 0.041(2) 0.0093(15) 0.0057(17) 0.0090(15)
C33 0.052(3) 0.026(2) 0.046(2) 0.0064(17) 0.004(2) 0.0083(18)
C34 0.041(2) 0.0255(19) 0.035(2) 0.0155(16) 0.0066(17) 0.0122(16)
C35 0.055(3) 0.042(2) 0.074(3) 0.032(2) -0.018(2) 0.007(2)
C36 0.039(2) 0.0249(19) 0.0305(19) 0.0102(15) 0.0017(16) 0.0093(15)
C37 0.0300(19) 0.0222(17) 0.0259(18) 0.0062(14) 0.0041(15) 0.0097(14)
C38 0.0277(19) 0.0231(17) 0.0276(18) 0.0052(14) 0.0001(15) 0.0074(14)
Ni1 0.0247(3) 0.0179(3) 0.0219(3) 0.0059(2) -0.0002(2) 0.0087(2)
Ni2 0.0259(4) 0.0229(3) 0.0229(3) 0.0071(2) -0.0002(3) 0.0060(3)
O1 0.0397(15) 0.0504(16) 0.0267(13) 0.0192(11) 0.0075(11) 0.0224(12)
O2 0.0541(18) 0.079(2) 0.0315(15) 0.0191(14) 0.0087(13) 0.0451(16)
O3 0.067(2) 0.0424(17) 0.0426(17) 0.0150(13) -0.0005(14) 0.0178(14)
O4 0.084(2) 0.0525(18) 0.0383(16) 0.0223(13) -0.0005(15) 0.0308(16)
O5 0.084(2) 0.0497(18) 0.0301(15) 0.0042(13) -0.0112(15) 0.0204(16)
O6 0.070(2) 0.0419(17) 0.0408(16) 0.0100(13) -0.0041(14) 0.0196(14)
O7 0.0176(12) 0.0253(12) 0.0288(13) 0.0024(9) -0.0041(10) 0.0056(9)
O8 0.0289(13) 0.0376(14) 0.0318(13) 0.0200(11) 0.0010(10) 0.0126(11)
O9 0.0306(14) 0.0216(12) 0.0385(14) 0.0022(10) -0.0007(11) 0.0133(10)
O10 0.0281(15) 0.0188(12) 0.0581(17) 0.0025(11) -0.0091(12) 0.0026(10)
O11 0.0614(18) 0.0289(14) 0.0329(14) 0.0108(11) -0.0039(12) 0.0180(12)
O12 0.081(2) 0.0295(14) 0.0296(14) 0.0027(11) -0.0135(14) 0.0160(14)
O13 0.0682(19) 0.0184(13) 0.0410(16) 0.0084(11) -0.0030(14) 0.0108(12)
O14 0.0670(19) 0.0260(14) 0.0456(16) 0.0164(12) -0.0057(14) 0.0154(13)

loop_
_atom_type_symbol
_atom_type_description
_atom_type_scat_dispersion_real
_atom_type_scat_dispersion_imag
_atom_type_scat_source
C C 0.0033 0.0016 'International Tables Vol C Tables 4.2.6.8 and 6.1.1.4'
H H 0.0000 0.0000 'International Tables Vol C Tables 4.2.6.8 and 6.1.1.4'
O O 0.0106 0.0060 'International Tables Vol C Tables 4.2.6.8 and 6.1.1.4'
Ni Ni 0.3393 1.1124 'International Tables Vol C Tables 4.2.6.8 and 6.1.1.4'

loop_
_geom_angle_atom_site_label_1
_geom_angle_atom_site_label_2
_geom_angle_atom_site_label_3
_geom_angle
_geom_angle_site_symmetry_1
_geom_angle_site_symmetry_3
_geom_angle_publ_flag
O1 C1 O2 124.3(3) . . ?
O1 C1 C2 117.8(3) . . ?
O2 C1 C2 117.9(3) . . ?
C3 C2 C19 121.1(3) . . ?
C3 C2 C1 117.8(3) . . ?
C19 C2 C1 120.9(3) . . ?
C2 C3 C4 121.9(3) . . ?
C2 C3 H3A 119.1 . . ?
C4 C3 H3A 119.1 . . ?
C11 C4 C5 119.6(3) . . ?
C11 C4 C3 119.4(3) . . ?
C5 C4 C3 121.0(3) . . ?
C7 C5 C4 121.5(3) . . ?
C7 C5 H5A 119.2 . . ?
C4 C5 H5A 119.2 . . ?
O3 C6 H6A 109.5 . . ?
O3 C6 H6B 109.5 . . ?
H6A C6 H6B 109.5 . . ?
O3 C6 H6C 109.5 . . ?
H6A C6 H6C 109.5 . . ?
H6B C6 H6C 109.5 . . ?
O3 C7 C5 125.8(3) . . ?
O3 C7 C8 115.6(3) . . ?
C5 C7 C8 118.6(4) . . ?
C10 C8 O4 125.7(3) . . ?
C10 C8 C7 120.7(3) . . ?
O4 C8 C7 113.7(3) . . ?
O4 C9 H9A 109.5 . . ?
O4 C9 H9B 109.5 . . ?
H9A C9 H9B 109.5 . . ?
O4 C9 H9C 109.5 . . ?
H9A C9 H9C 109.5 . . ?
H9B C9 H9C 109.5 . . ?
C8 C10 C11 122.0(3) . . ?
C8 C10 H10A 119.0 . . ?
C11 C10 H10A 119.0 . . ?
C4 C11 C10 117.5(3) . . ?
C4 C11 C12 119.2(3) . . ?
C10 C11 C12 123.3(3) . . ?
C13 C12 C19 117.1(3) . . ?
C13 C12 C11 122.9(3) . . ?
C19 C12 C11 120.1(3) . . ?
C14 C13 C12 122.8(3) . . ?
C14 C13 H13A 118.6 . . ?
C12 C13 H13A 118.6 . . ?
C13 C14 O5 125.6(3) . . ?
C13 C14 C16 119.7(3) . . ?
O5 C14 C16 114.6(3) . . ?
O5 C15 H15A 109.5 . . ?
O5 C15 H15B 109.5 . . ?
H15A C15 H15B 109.5 . . ?
O5 C15 H15C 109.5 . . ?
H15A C15 H15C 109.5 . . ?
H15B C15 H15C 109.5 . . ?
C18 C16 O6 126.6(3) . . ?
C18 C16 C14 119.2(3) . . ?
O6 C16 C14 114.2(3) . . ?
O6 C17 H17A 109.5 . . ?
O6 C17 H17B 109.5 . . ?
H17A C17 H17B 109.5 . . ?
O6 C17 H17C 109.5 . . ?
H17A C17 H17C 109.5 . . ?
H17B C17 H17C 109.5 . . ?
C16 C18 C19 122.1(3) . . ?
C16 C18 H18A 119.0 . . ?
C19 C18 H18A 119.0 . . ?
C18 C19 C12 119.2(3) . . ?
C18 C19 C2 122.5(3) . . ?
C12 C19 C2 118.2(3) . . ?
O10 C20 O9 126.9(3) . . ?
O10 C20 C21 116.2(3) . . ?
O9 C20 C21 116.9(3) . . ?
C38 C21 C22 119.9(3) . . ?
C38 C21 C20 117.3(3) . . ?
C22 C21 C20 122.8(3) . . ?
C29 C22 C23 119.2(3) . . ?
C29 C22 C21 119.7(3) . . ?
C23 C22 C21 121.0(3) . . ?
C25 C23 C22 120.9(3) . . ?
C25 C23 H23A 119.5 . . ?
C22 C23 H23A 119.5 . . ?
O11 C24 H24A 109.5 . . ?
O11 C24 H24B 109.5 . . ?
H24A C24 H24B 109.5 . . ?
O11 C24 H24C 109.5 . . ?
H24A C24 H24C 109.5 . . ?
H24B C24 H24C 109.5 . . ?
C23 C25 O11 125.7(3) . . ?
C23 C25 C26 120.4(3) . . ?
O11 C25 C26 113.9(3) . . ?
O12 C26 C28 125.2(3) . . ?
O12 C26 C25 115.8(3) . . ?
C28 C26 C25 119.0(3) . . ?
O12 C27 H27A 109.5 . . ?
O12 C27 H27B 109.5 . . ?
H27A C27 H27B 109.5 . . ?
O12 C27 H27C 109.5 . . ?
H27A C27 H27C 109.5 . . ?
H27B C27 H27C 109.5 . . ?
C26 C28 C29 121.9(3) . . ?
C26 C28 H28A 119.0 . . ?
C29 C28 H28A 119.0 . . ?
C28 C29 C22 118.4(3) . . ?
C28 C29 C30 122.0(3) . . ?
C22 C29 C30 119.5(3) . . ?
C37 C30 C31 118.2(3) . . ?
C37 C30 C29 118.8(3) . . ?
C31 C30 C29 123.0(3) . . ?
C32 C31 C30 121.2(3) . . ?
C32 C31 H31A 119.4 . . ?
C30 C31 H31A 119.4 . . ?
O13 C32 C31 125.3(3) . . ?
O13 C32 C34 114.4(3) . . ?
C31 C32 C34 120.3(3) . . ?
O13 C33 H33A 109.5 . . ?
O13 C33 H33B 109.5 . . ?
H33A C33 H33B 109.5 . . ?
O13 C33 H33C 109.5 . . ?
H33A C33 H33C 109.5 . . ?
H33B C33 H33C 109.5 . . ?
C36 C34 O14 125.6(3) . . ?
C36 C34 C32 119.5(3) . . ?
O14 C34 C32 114.9(3) . . ?
O14 C35 H35A 109.5 . . ?
O14 C35 H35B 109.5 . . ?
H35A C35 H35B 109.5 . . ?
O14 C35 H35C 109.5 . . ?
H35A C35 H35C 109.5 . . ?
H35B C35 H35C 109.5 . . ?
C34 C36 C37 121.0(3) . . ?
C34 C36 H36A 119.5 . . ?
C37 C36 H36A 119.5 . . ?
C30 C37 C36 119.6(3) . . ?
C30 C37 C38 120.2(3) . . ?
C36 C37 C38 120.1(3) . . ?
C21 C38 C37 121.7(3) . . ?
C21 C38 H38A 119.2 . . ?
C37 C38 H38A 119.2 . . ?
O9 Ni1 O9 180.000(1) 2_666 . ?
O9 Ni1 O8 88.18(9) 2_666 2_666 ?
O9 Ni1 O8 91.82(9) . 2_666 ?
O9 Ni1 O8 91.82(9) 2_666 . ?
O9 Ni1 O8 88.18(9) . . ?
O8 Ni1 O8 180.000(1) 2_666 . ?
O9 Ni1 O7 85.99(8) 2_666 2_666 ?
O9 Ni1 O7 94.01(8) . 2_666 ?
O8 Ni1 O7 90.65(9) 2_666 2_666 ?
O8 Ni1 O7 89.35(9) . 2_666 ?
O9 Ni1 O7 94.01(8) 2_666 . ?
O9 Ni1 O7 85.99(8) . . ?
O8 Ni1 O7 89.35(9) 2_666 . ?
O8 Ni1 O7 90.65(9) . . ?
O7 Ni1 O7 180.000(1) 2_666 . ?
O9 Ni1 H7B 101.2 2_666 . ?
O9 Ni1 H7B 78.8 . . ?
O8 Ni1 H7B 103.3 2_666 . ?
O8 Ni1 H7B 76.7 . . ?
O7 Ni1 H7B 164.4 2_666 . ?
O7 Ni1 H7B 15.6 . . ?
O10 Ni2 O10 180.000(1) 2_666 1_455 ?
O10 Ni2 O1 92.36(10) 2_666 2_566 ?
O10 Ni2 O1 87.64(10) 1_455 2_566 ?
O10 Ni2 O1 87.64(10) 2_666 . ?
O10 Ni2 O1 92.36(10) 1_455 . ?
O1 Ni2 O1 180.000(1) 2_566 . ?
O10 Ni2 O7 92.80(9) 2_666 . ?
O10 Ni2 O7 87.20(9) 1_455 . ?
O1 Ni2 O7 88.83(9) 2_566 . ?
O1 Ni2 O7 91.17(9) . . ?
O10 Ni2 O7 87.20(9) 2_666 2_566 ?
O10 Ni2 O7 92.80(9) 1_455 2_566 ?
O1 Ni2 O7 91.17(9) 2_566 2_566 ?
O1 Ni2 O7 88.83(9) . 2_566 ?
O7 Ni2 O7 180.000(1) . 2_566 ?
C1 O1 Ni2 127.0(2) . . ?
C7 O3 C6 117.8(3) . . ?
C8 O4 C9 117.5(3) . . ?
C14 O5 C15 118.2(3) . . ?
C16 O6 C17 117.7(3) . . ?
Ni1 O7 Ni2 122.51(10) . . ?
Ni1 O7 H7A 146.9 . . ?
Ni2 O7 H7A 90.6 . . ?
Ni1 O7 H7B 25.9 . . ?
Ni2 O7 H7B 140.3 . . ?
H7A O7 H7B 124.7 . . ?
Ni1 O8 H8B 123.3 . . ?
Ni1 O8 H8A 109.4 . . ?
H8B O8 H8A 123.3 . . ?
C20 O9 Ni1 137.4(2) . . ?
C20 O10 Ni2 135.5(2) . 1_655 ?
C25 O11 C24 117.0(3) . . ?
C26 O12 C27 118.1(3) . . ?
C32 O13 C33 118.9(3) . . ?
C34 O14 C35 116.8(3) . . ?

loop_
_geom_bond_atom_site_label_1
_geom_bond_atom_site_label_2
_geom_bond_distance
_geom_bond_site_symmetry_2
_geom_bond_publ_flag
C1 O1 1.250(4) . ?
C1 O2 1.253(4) . ?
C1 C2 1.501(4) . ?
C2 C3 1.340(5) . ?
C2 C19 1.434(5) . ?
C3 C4 1.418(4) . ?
C3 H3A 0.9300 . ?
C4 C11 1.406(5) . ?
C4 C5 1.413(5) . ?
C5 C7 1.366(5) . ?
C5 H5A 0.9300 . ?
C6 O3 1.417(4) . ?
C6 H6A 0.9600 . ?
C6 H6B 0.9600 . ?
C6 H6C 0.9600 . ?
C7 O3 1.352(4) . ?
C7 C8 1.420(5) . ?
C8 C10 1.346(5) . ?
C8 O4 1.356(4) . ?
C9 O4 1.423(5) . ?
C9 H9A 0.9600 . ?
C9 H9B 0.9600 . ?
C9 H9C 0.9600 . ?
C10 C11 1.418(4) . ?
C10 H10A 0.9300 . ?
C11 C12 1.432(5) . ?
C12 C13 1.416(5) . ?
C12 C19 1.421(4) . ?
C13 C14 1.354(5) . ?
C13 H13A 0.9300 . ?
C14 O5 1.358(4) . ?
C14 C16 1.424(5) . ?
C15 O5 1.413(4) . ?
C15 H15A 0.9600 . ?
C15 H15B 0.9600 . ?
C15 H15C 0.9600 . ?
C16 C18 1.353(5) . ?
C16 O6 1.354(4) . ?
C17 O6 1.430(4) . ?
C17 H17A 0.9600 . ?
C17 H17B 0.9600 . ?
C17 H17C 0.9600 . ?
C18 C19 1.413(5) . ?
C18 H18A 0.9300 . ?
C20 O10 1.238(4) . ?
C20 O9 1.253(4) . ?
C20 C21 1.493(4) . ?
C21 C38 1.362(4) . ?
C21 C22 1.435(4) . ?
C22 C29 1.406(4) . ?
C22 C23 1.417(4) . ?
C23 C25 1.351(4) . ?
C23 H23A 0.9300 . ?
C24 O11 1.428(4) . ?
C24 H24A 0.9600 . ?
C24 H24B 0.9600 . ?
C24 H24C 0.9600 . ?
C25 O11 1.367(4) . ?
C25 C26 1.415(5) . ?
C26 O12 1.345(4) . ?
C26 C28 1.371(4) . ?
C27 O12 1.423(4) . ?
C27 H27A 0.9600 . ?
C27 H27B 0.9600 . ?
C27 H27C 0.9600 . ?
C28 C29 1.401(4) . ?
C28 H28A 0.9300 . ?
C29 C30 1.451(4) . ?
C30 C37 1.400(4) . ?
C30 C31 1.404(4) . ?
C31 C32 1.363(4) . ?
C31 H31A 0.9300 . ?
C32 O13 1.358(4) . ?
C32 C34 1.408(5) . ?
C33 O13 1.418(4) . ?
C33 H33A 0.9600 . ?
C33 H33B 0.9600 . ?
C33 H33C 0.9600 . ?
C34 C36 1.352(4) . ?
C34 O14 1.363(4) . ?
C35 O14 1.413(4) . ?
C35 H35A 0.9600 . ?
C35 H35B 0.9600 . ?
C35 H35C 0.9600 . ?
C36 C37 1.414(4) . ?
C36 H36A 0.9300 . ?
C37 C38 1.414(4) . ?
C38 H38A 0.9300 . ?
Ni1 O9 2.008(2) 2_666 ?
Ni1 O9 2.008(2) . ?
Ni1 O8 2.046(2) 2_666 ?
Ni1 O8 2.046(2) . ?
Ni1 O7 2.091(2) 2_666 ?
Ni1 O7 2.091(2) . ?
Ni1 H7B 1.3779 . ?
Ni2 O10 1.988(2) 2_666 ?
Ni2 O10 1.988(2) 1_455 ?
Ni2 O1 2.057(2) 2_566 ?
Ni2 O1 2.057(2) . ?
Ni2 O7 2.102(2) . ?
Ni2 O7 2.102(2) 2_566 ?
O7 H7A 0.8496 . ?
O7 H7B 0.8489 . ?
O8 H8B 0.8500 . ?
O8 H8A 0.8500 . ?
O10 Ni2 1.988(2) 1_655 ?

loop_
_geom_hbond_atom_site_label_D
_geom_hbond_atom_site_label_H
_geom_hbond_atom_site_label_A
_geom_hbond_distance_DH
_geom_hbond_distance_HA
_geom_hbond_distance_DA
_geom_hbond_angle_DHA
_geom_hbond_site_symmetry_A
O7 H7B O8 0.85 2.19 2.942(3) 147.8 .
O7 H7B O9 0.85 2.20 2.796(3) 126.9 .
O8 H8B O13 0.85 2.39 2.905(3) 119.9 1_565
O8 H8B O2 0.85 2.57 3.250(4) 137.7 .
O8 H8A O1 0.85 1.87 2.707(3) 168.6 1_655
